data_7102735
loop_
_publ_author_name
'B\"uttner, Torsten'
'Breher, Frank'
'Gr\"utzmacher, Hansj\"org'

_publ_section_title
;
 Amine olefin rhodium(I) complexes: pKa and NH bond strength.
;
_journal_issue 24
_journal_name_full 'Chemical communications (Cambridge, England)'
_journal_page_first 2820
_journal_page_last 2821
_journal_paper_doi 10.1039/b409981h
_journal_year 2004
_chemical_formula_moiety 'C52 H50 N2 O Rh'
_chemical_formula_sum 'C52 H50 N2 O Rh'
_chemical_formula_weight 821.85
_chemical_name_systematic ' ?'
_space_group_IT_number 82
_symmetry_cell_setting tetragonal
_symmetry_space_group_name_Hall 'I -4'
_symmetry_space_group_name_H-M 'I -4'
_atom_sites_solution_hydrogens geom
_atom_sites_solution_primary direct
_atom_sites_solution_secondary difmap
_cell_angle_alpha 90.00
_cell_angle_beta 90.00
_cell_angle_gamma 90.00
_cell_formula_units_Z 16
_cell_length_a 35.519(2)
_cell_length_b 35.519(2)
_cell_length_c 12.8788(15)
_cell_measurement_temperature 150(2)
_cell_volume 16248(2)
_computing_molecular_graphics 'Ortep32 for Windows'
_computing_structure_refinement 'SHELXL-97 (Sheldrick, 1997)'
_computing_structure_solution 'SHELXS-97 (Sheldrick, 1990)'
_diffrn_ambient_temperature 150(2)
_diffrn_measured_fraction_theta_full 0.999
_diffrn_measured_fraction_theta_max 0.999
_diffrn_measurement_device_type 'Bruker SMART with CCD detector'
_diffrn_radiation_monochromator graphite
_diffrn_radiation_source 'fine-focus sealed tube'
_diffrn_radiation_type MoK\a
_diffrn_radiation_wavelength 0.71073
_diffrn_reflns_av_R_equivalents 0.0966
_diffrn_reflns_av_sigmaI/netI 0.0782
_diffrn_reflns_limit_h_max 37
_diffrn_reflns_limit_h_min -37
_diffrn_reflns_limit_k_max 37
_diffrn_reflns_limit_k_min -37
_diffrn_reflns_limit_l_max 13
_diffrn_reflns_limit_l_min -13
_diffrn_reflns_number 42552
_diffrn_reflns_theta_full 21.97
_diffrn_reflns_theta_max 21.97
_diffrn_reflns_theta_min 0.81
_exptl_absorpt_coefficient_mu 0.462
_exptl_absorpt_correction_type empirical
_exptl_absorpt_process_details Sadabs
_exptl_crystal_colour red
_exptl_crystal_density_diffrn 1.344
_exptl_crystal_density_method 'not measured'
_exptl_crystal_description 'rod-like crystal'
_exptl_crystal_F_000 6864
_exptl_crystal_size_max 0.53
_exptl_crystal_size_mid 0.11
_exptl_crystal_size_min 0.09
_refine_diff_density_max 0.569
_refine_diff_density_min -0.525
_refine_diff_density_rms 0.081
_refine_ls_abs_structure_details 'Flack H D (1983), Acta Cryst. A39, 876-881'
_refine_ls_abs_structure_Flack 0.00
_refine_ls_extinction_method none
_refine_ls_goodness_of_fit_ref 1.083
_refine_ls_hydrogen_treatment mixed
_refine_ls_matrix_type full
_refine_ls_number_parameters 1002
_refine_ls_number_reflns 9939
_refine_ls_number_restraints 11
_refine_ls_restrained_S_all 1.082
_refine_ls_R_factor_all 0.0668
_refine_ls_R_factor_gt 0.0567
_refine_ls_shift/su_max 0.304
_refine_ls_shift/su_mean 0.007
_refine_ls_structure_factor_coef Fsqd
_refine_ls_weighting_details 'calc w=1/[\s^2^(Fo^2^)+(0.0587P)^2^+0.0000P] where P=(Fo^2^+2Fc^2^)/3'
_refine_ls_weighting_scheme calc
_refine_ls_wR_factor_gt 0.1181
_refine_ls_wR_factor_ref 0.1226
_reflns_number_gt 8708
_reflns_number_total 9939
_reflns_threshold_expression >2sigma(I)
_cod_data_source_file b409981h.txt
_cod_data_source_block Rh_Amide
_cod_original_sg_symbol_H-M I-4
_cod_database_code 7102735

loop_
_symmetry_equiv_pos_as_xyz
'x, y, z'
'-x, -y, z'
'y, -x, -z'
'-y, x, -z'
'x+1/2, y+1/2, z+1/2'
'-x+1/2, -y+1/2, z+1/2'
'y+1/2, -x+1/2, -z+1/2'
'-y+1/2, x+1/2, -z+1/2'

loop_
_atom_site_label
_atom_site_type_symbol
_atom_site_fract_x
_atom_site_fract_y
_atom_site_fract_z
_atom_site_U_iso_or_equiv
_atom_site_adp_type
_atom_site_occupancy
_atom_site_symmetry_multiplicity
_atom_site_calc_flag
_atom_site_refinement_flags
Rh1 Rh 0.111870(19) 0.105108(19) 0.04841(5) 0.02106(18) Uani 1 1 d .
N1 N 0.1493(2) 0.0815(2) 0.1512(5) 0.0242(18) Uani 1 1 d .
O1 O 0.5417(3) 0.1792(3) -0.3179(7) 0.101(4) Uani 1 1 d .
N2 N 0.07560(19) 0.13128(19) -0.0619(6) 0.0287(18) Uani 1 1 d .
H2A H 0.0634 0.1124 -0.0973 0.034 Uiso 1 1 calc R
H2B H 0.0576 0.1443 -0.0252 0.034 Uiso 1 1 calc R
Rh2 Rh 0.608332(19) 0.105869(19) 0.22516(5) 0.01984(18) Uani 1 1 d .
O2 O 0.0349(4) 0.1845(4) -0.4183(8) 0.146(5) Uani 1 1 d .
N3 N 0.6419(2) 0.08989(19) 0.1020(5) 0.0243(18) Uani 1 1 d .
N4 N 0.5747(2) 0.1219(2) 0.3531(5) 0.0303(19) Uani 1 1 d .
H4A H 0.5545 0.1352 0.3275 0.036 Uiso 1 1 calc R
H4B H 0.5653 0.1002 0.3823 0.036 Uiso 1 1 calc R
C100 C 0.1452(2) 0.0938(3) 0.2595(7) 0.031(2) Uani 1 1 d .
H100 H 0.1662 0.0815 0.2985 0.038 Uiso 1 1 calc R
C101 C 0.1497(3) 0.1349(3) 0.2776(7) 0.035(2) Uani 1 1 d .
C102 C 0.1246(2) 0.1603(3) 0.2313(7) 0.030(2) Uani 1 1 d .
C103 C 0.0947(3) 0.1479(3) 0.1631(7) 0.037(3) Uani 1 1 d .
H103 H 0.0806 0.1693 0.1310 0.044 Uiso 1 1 calc R
C104 C 0.0721(2) 0.1154(3) 0.1763(7) 0.031(2) Uani 1 1 d .
H104 H 0.0456 0.1190 0.1518 0.037 Uiso 1 1 calc R
C105 C 0.0746(3) 0.0916(2) 0.2670(8) 0.036(3) Uani 1 1 d .
C106 C 0.1088(3) 0.0824(3) 0.3162(7) 0.033(2) Uani 1 1 d .
C107 C 0.1767(3) 0.1494(3) 0.3450(8) 0.052(3) Uani 1 1 d .
H107 H 0.1938 0.1326 0.3776 0.062 Uiso 1 1 calc R
C108 C 0.1792(4) 0.1875(3) 0.3659(9) 0.070(4) Uani 1 1 d .
H108 H 0.1977 0.1965 0.4130 0.084 Uiso 1 1 calc R
C109 C 0.1558(4) 0.2117(4) 0.3203(9) 0.059(3) Uani 1 1 d .
H109 H 0.1584 0.2379 0.3341 0.071 Uiso 1 1 calc R
C110 C 0.1279(3) 0.1996(3) 0.2531(7) 0.042(3) Uani 1 1 d .
H110 H 0.1112 0.2172 0.2219 0.051 Uiso 1 1 calc R
C111 C 0.0423(3) 0.0782(3) 0.3200(9) 0.053(3) Uani 1 1 d .
H111 H 0.0183 0.0830 0.2906 0.064 Uiso 1 1 calc R
C112 C 0.0441(4) 0.0587(3) 0.4118(9) 0.053(3) Uani 1 1 d .
H112 H 0.0216 0.0498 0.4437 0.064 Uiso 1 1 calc R
C113 C 0.0785(4) 0.0521(3) 0.4575(9) 0.061(3) Uani 1 1 d .
H113 H 0.0805 0.0398 0.5228 0.073 Uiso 1 1 calc R
C114 C 0.1089(3) 0.0637(3) 0.4061(7) 0.046(3) Uani 1 1 d .
H114 H 0.1327 0.0581 0.4360 0.055 Uiso 1 1 calc R
C200 C 0.1520(2) 0.0400(2) 0.1472(6) 0.022(2) Uani 1 1 d .
H200 H 0.1708 0.0327 0.2013 0.026 Uiso 1 1 calc R
C201 C 0.1159(2) 0.0172(2) 0.1717(6) 0.018(2) Uani 1 1 d .
C202 C 0.0838(2) 0.0249(2) 0.1100(6) 0.017(2) Uani 1 1 d .
C203 C 0.0840(3) 0.0508(2) 0.0225(6) 0.026(2) Uani 1 1 d .
H203 H 0.0587 0.0536 -0.0102 0.032 Uiso 1 1 calc R
C204 C 0.1135(2) 0.0539(2) -0.0498(8) 0.026(2) Uani 1 1 d .
H204 H 0.1046 0.0583 -0.1225 0.031 Uiso 1 1 calc R
C205 C 0.1481(2) 0.0329(2) -0.0444(7) 0.023(2) Uani 1 1 d .
C206 C 0.1673(3) 0.0260(2) 0.0458(8) 0.029(2) Uani 1 1 d .
C207 C 0.1146(2) -0.0091(2) 0.2491(7) 0.027(2) Uani 1 1 d .
H207 H 0.1366 -0.0143 0.2888 0.032 Uiso 1 1 calc R
C208 C 0.0814(3) -0.0282(2) 0.2701(8) 0.034(2) Uani 1 1 d .
H208 H 0.0806 -0.0462 0.3245 0.041 Uiso 1 1 calc R
C209 C 0.0502(3) -0.0212(3) 0.2130(7) 0.034(2) Uani 1 1 d .
H209 H 0.0278 -0.0348 0.2269 0.041 Uiso 1 1 calc R
C210 C 0.0505(2) 0.0057(2) 0.1342(7) 0.026(2) Uani 1 1 d .
H210 H 0.0280 0.0110 0.0969 0.031 Uiso 1 1 calc R
C211 C 0.1634(2) 0.0187(2) -0.1384(7) 0.025(2) Uani 1 1 d .
H211 H 0.1512 0.0238 -0.2026 0.030 Uiso 1 1 calc R
C212 C 0.1956(3) -0.0022(3) -0.1367(8) 0.041(3) Uani 1 1 d .
H212 H 0.2058 -0.0110 -0.2004 0.049 Uiso 1 1 calc R
C213 C 0.2137(3) -0.0108(3) -0.0452(9) 0.039(2) Uani 1 1 d .
H213 H 0.2355 -0.0264 -0.0449 0.047 Uiso 1 1 calc R
C214 C 0.1994(2) 0.0037(2) 0.0463(8) 0.031(2) Uani 1 1 d .
H214 H 0.2116 -0.0017 0.1102 0.037 Uiso 1 1 calc R
C300 C 0.0916(3) 0.1581(3) -0.1422(7) 0.036(3) Uani 1 1 d .
H300 H 0.0704 0.1671 -0.1866 0.043 Uiso 1 1 calc R
C301 C 0.1097(3) 0.1919(2) -0.0925(7) 0.036(2) Uani 1 1 d .
C302 C 0.1393(2) 0.1874(3) -0.0231(6) 0.028(2) Uani 1 1 d .
C303 C 0.1556(2) 0.1499(2) 0.0081(7) 0.025(2) Uani 1 1 d .
H303 H 0.1761 0.1520 0.0610 0.029 Uiso 1 1 calc R
C304 C 0.1606(3) 0.1199(2) -0.0599(7) 0.026(2) Uani 1 1 d .
H304 H 0.1839 0.1051 -0.0447 0.031 Uiso 1 1 calc R
C305 C 0.1516(3) 0.1210(2) -0.1696(7) 0.027(2) Uani 1 1 d .
C306 C 0.1191(3) 0.1378(2) -0.2105(7) 0.025(2) Uani 1 1 d .
C307 C 0.0973(3) 0.2273(3) -0.1206(8) 0.047(3) Uani 1 1 d .
H307 H 0.0773 0.2297 -0.1694 0.056 Uiso 1 1 calc R
C308 C 0.1134(3) 0.2594(3) -0.0784(8) 0.048(3) Uani 1 1 d .
H308 H 0.1045 0.2838 -0.0961 0.058 Uiso 1 1 calc R
C309 C 0.1426(3) 0.2546(3) -0.0107(9) 0.053(3) Uani 1 1 d .
H309 H 0.1541 0.2764 0.0180 0.063 Uiso 1 1 calc R
C310 C 0.1563(3) 0.2197(3) 0.0181(8) 0.047(3) Uani 1 1 d .
H310 H 0.1768 0.2177 0.0651 0.056 Uiso 1 1 calc R
C311 C 0.1771(3) 0.1033(2) -0.2368(8) 0.036(3) Uani 1 1 d .
H311 H 0.1986 0.0908 -0.2099 0.043 Uiso 1 1 calc R
C312 C 0.1705(3) 0.1043(3) -0.3460(8) 0.048(3) Uani 1 1 d .
H312 H 0.1881 0.0930 -0.3920 0.057 Uiso 1 1 calc R
C313 C 0.1390(4) 0.1212(3) -0.3849(9) 0.059(3) Uani 1 1 d .
H313 H 0.1346 0.1216 -0.4577 0.071 Uiso 1 1 calc R
C314 C 0.1133(3) 0.1382(3) -0.3167(8) 0.045(3) Uani 1 1 d .
H314 H 0.0915 0.1503 -0.3439 0.053 Uiso 1 1 calc R
C400 C 0.6503(2) 0.0493(2) 0.0924(6) 0.025(2) Uani 1 1 d .
H400 H 0.6672 0.0464 0.0309 0.030 Uiso 1 1 calc R
C401 C 0.6708(2) 0.0328(2) 0.1835(7) 0.022(2) Uani 1 1 d .
C402 C 0.6554(2) 0.0346(2) 0.2851(7) 0.023(2) Uani 1 1 d .
C403 C 0.6181(3) 0.0528(3) 0.3022(6) 0.027(2) Uani 1 1 d .
H403 H 0.6110 0.0535 0.3773 0.033 Uiso 1 1 calc R
C404 C 0.5864(2) 0.0487(2) 0.2363(7) 0.025(2) Uani 1 1 d .
H404 H 0.5621 0.0473 0.2754 0.030 Uiso 1 1 calc R
C405 C 0.5859(3) 0.0265(3) 0.1403(6) 0.027(2) Uani 1 1 d .
C406 C 0.6168(2) 0.0253(2) 0.0732(6) 0.020(2) Uani 1 1 d .
C407 C 0.7046(3) 0.0147(3) 0.1702(7) 0.035(2) Uani 1 1 d .
H407 H 0.7158 0.0141 0.1033 0.042 Uiso 1 1 calc R
C408 C 0.7227(3) -0.0024(3) 0.2525(8) 0.042(3) Uani 1 1 d .
H408 H 0.7454 -0.0158 0.2403 0.051 Uiso 1 1 calc R
C409 C 0.7084(3) -0.0004(3) 0.3525(8) 0.033(2) Uani 1 1 d .
H409 H 0.7213 -0.0116 0.4093 0.039 Uiso 1 1 calc R
C410 C 0.6749(2) 0.0185(2) 0.3665(7) 0.027(2) Uani 1 1 d .
H410 H 0.6648 0.0205 0.4346 0.032 Uiso 1 1 calc R
C411 C 0.5535(3) 0.0064(2) 0.1151(7) 0.032(2) Uani 1 1 d .
H411 H 0.5321 0.0087 0.1591 0.038 Uiso 1 1 calc R
C412 C 0.5510(3) -0.0163(3) 0.0307(8) 0.040(3) Uani 1 1 d .
H412 H 0.5287 -0.0301 0.0160 0.048 Uiso 1 1 calc R
C413 C 0.5828(3) -0.0188(3) -0.0342(8) 0.049(3) Uani 1 1 d .
H413 H 0.5821 -0.0347 -0.0934 0.059 Uiso 1 1 calc R
C414 C 0.6149(3) 0.0014(3) -0.0130(7) 0.030(2) Uani 1 1 d .
H414 H 0.6361 -0.0008 -0.0576 0.036 Uiso 1 1 calc R
C500 C 0.6297(2) 0.1044(2) -0.0016(6) 0.021(2) Uani 1 1 d .
H500 H 0.6479 0.0944 -0.0539 0.026 Uiso 1 1 calc R
C501 C 0.5911(3) 0.0936(2) -0.0384(6) 0.027(2) Uani 1 1 d .
C502 C 0.5591(2) 0.1003(2) 0.0209(6) 0.022(2) Uani 1 1 d .
C503 C 0.5622(2) 0.1205(2) 0.1209(6) 0.024(2) Uani 1 1 d .
H503 H 0.5375 0.1223 0.1578 0.029 Uiso 1 1 calc R
C504 C 0.5853(2) 0.1536(2) 0.1356(7) 0.028(2) Uani 1 1 d .
H504 H 0.5731 0.1732 0.1800 0.034 Uiso 1 1 calc R
C505 C 0.6092(3) 0.1690(2) 0.0557(8) 0.032(2) Uani 1 1 d .
C506 C 0.6315(2) 0.1466(3) -0.0085(6) 0.024(2) Uiso 1 1 d .
C507 C 0.5858(3) 0.0757(2) -0.1364(7) 0.034(2) Uani 1 1 d .
H507 H 0.6072 0.0697 -0.1778 0.040 Uiso 1 1 calc R
C508 C 0.5507(3) 0.0668(3) -0.1719(7) 0.037(3) Uani 1 1 d .
H508 H 0.5477 0.0561 -0.2390 0.045 Uiso 1 1 calc R
C509 C 0.5195(3) 0.0733(3) -0.1114(7) 0.038(3) Uani 1 1 d .
H509 H 0.4952 0.0663 -0.1353 0.046 Uiso 1 1 calc R
C510 C 0.5238(2) 0.0900(2) -0.0154(6) 0.022(2) Uani 1 1 d .
H510 H 0.5023 0.0945 0.0264 0.026 Uiso 1 1 calc R
C511 C 0.6107(3) 0.2092(3) 0.0491(8) 0.042(3) Uani 1 1 d .
H511 H 0.5958 0.2243 0.0942 0.051 Uiso 1 1 calc R
C512 C 0.6337(3) 0.2256(3) -0.0229(8) 0.053(3) Uani 1 1 d .
H512 H 0.6356 0.2523 -0.0263 0.064 Uiso 1 1 calc R
C513 C 0.6540(3) 0.2040(3) -0.0896(9) 0.054(3) Uani 1 1 d .
H513 H 0.6686 0.2159 -0.1421 0.065 Uiso 1 1 calc R
C514 C 0.6541(2) 0.1647(3) -0.0830(7) 0.040(3) Uani 1 1 d .
H514 H 0.6694 0.1502 -0.1286 0.048 Uiso 1 1 calc R
C600 C 0.5918(3) 0.1448(3) 0.4388(8) 0.041(3) Uani 1 1 d .
H600 H 0.5720 0.1487 0.4931 0.049 Uiso 1 1 calc R
C601 C 0.6249(3) 0.1249(3) 0.4895(8) 0.033(3) Uani 1 1 d .
C602 C 0.6571(3) 0.1147(2) 0.4327(7) 0.028(2) Uani 1 1 d .
C603 C 0.6604(2) 0.1225(3) 0.3201(7) 0.024(2) Uani 1 1 d .
H603 H 0.6841 0.1118 0.2902 0.029 Uiso 1 1 calc R
C604 C 0.6490(2) 0.1545(2) 0.2688(7) 0.027(2) Uani 1 1 d .
H604 H 0.6662 0.1622 0.2111 0.033 Uiso 1 1 calc R
C605 C 0.6303(3) 0.1866(3) 0.3214(7) 0.038(3) Uiso 1 1 d .
C606 C 0.6029(3) 0.1837(3) 0.3956(9) 0.049(3) Uani 1 1 d .
C607 C 0.6240(3) 0.1184(3) 0.5953(8) 0.044(3) Uani 1 1 d .
H607 H 0.6021 0.1251 0.6336 0.053 Uiso 1 1 calc R
C608 C 0.6540(3) 0.1023(3) 0.6459(7) 0.050(3) Uani 1 1 d .
H608 H 0.6532 0.0983 0.7188 0.060 Uiso 1 1 calc R
C609 C 0.6850(3) 0.0921(3) 0.5896(8) 0.044(3) Uani 1 1 d .
H609 H 0.7058 0.0808 0.6242 0.052 Uiso 1 1 calc R
C610 C 0.6869(3) 0.0978(3) 0.4855(7) 0.035(3) Uani 1 1 d .
H610 H 0.7087 0.0902 0.4483 0.041 Uiso 1 1 calc R
C611 C 0.6398(3) 0.2231(3) 0.2839(9) 0.055(3) Uani 1 1 d .
H611 H 0.6579 0.2264 0.2303 0.066 Uiso 1 1 calc R
C612 C 0.6211(4) 0.2544(3) 0.3297(11) 0.066(4) Uani 1 1 d .
H612 H 0.6275 0.2792 0.3079 0.079 Uiso 1 1 calc R
C613 C 0.5940(4) 0.2495(4) 0.4053(11) 0.075(4) Uani 1 1 d .
H613 H 0.5817 0.2709 0.4340 0.090 Uiso 1 1 calc R
C614 C 0.5847(3) 0.2141(3) 0.4397(10) 0.060(3) Uani 1 1 d .
H614 H 0.5662 0.2106 0.4922 0.072 Uiso 1 1 calc R
C700 C 0.0248(8) 0.1604(7) -0.5153(16) 0.248(18) Uani 1 1 d .
H70G H 0.0328 0.1340 -0.5050 0.298 Uiso 1 1 calc R
H70H H -0.0026 0.1609 -0.5280 0.298 Uiso 1 1 calc R
C701 C 0.0559(5) 0.2122(4) -0.4638(16) 0.115(7) Uani 1 1 d .
H70A H 0.0527 0.2363 -0.4263 0.137 Uiso 1 1 calc R
H70B H 0.0830 0.2054 -0.4629 0.137 Uiso 1 1 calc R
C702 C 0.0437(11) 0.2153(6) -0.5603(16) 0.28(2) Uani 1 1 d .
H70C H 0.0624 0.2275 -0.6064 0.341 Uiso 1 1 calc R
H70D H 0.0193 0.2286 -0.5647 0.341 Uiso 1 1 calc R
C703 C 0.0400(8) 0.1730(5) -0.5811(13) 0.223(16) Uani 1 1 d .
H70E H 0.0259 0.1687 -0.6463 0.268 Uiso 1 1 calc R
H70F H 0.0652 0.1614 -0.5880 0.268 Uiso 1 1 calc R
C800 C 0.5163(8) 0.1705(7) -0.2471(16) 0.30(2) Uani 1 1 d .
H80E H 0.5168 0.1430 -0.2346 0.358 Uiso 1 1 calc R
H80F H 0.4910 0.1773 -0.2730 0.358 Uiso 1 1 calc R
C801 C 0.5233(5) 0.1896(5) -0.1535(11) 0.110(6) Uani 1 1 d .
H80A H 0.5377 0.1735 -0.1046 0.132 Uiso 1 1 calc R
H80B H 0.4995 0.1974 -0.1200 0.132 Uiso 1 1 calc R
C802 C 0.5459(5) 0.2229(5) -0.1866(11) 0.114(6) Uani 1 1 d .
H80C H 0.5299 0.2446 -0.2060 0.136 Uiso 1 1 calc R
H80D H 0.5645 0.2306 -0.1337 0.136 Uiso 1 1 calc R
C803 C 0.5632(5) 0.2052(8) -0.2759(15) 0.238(17) Uani 1 1 d .
H80G H 0.5688 0.2247 -0.3285 0.286 Uiso 1 1 calc R
H80H H 0.5873 0.1937 -0.2544 0.286 Uiso 1 1 calc R
C900 C 0.1692(6) 0.2363(7) -0.3592(15) 0.193(12) Uani 1 1 d D
H90L H 0.1681 0.2093 -0.3747 0.290 Uiso 1 1 calc R
H90M H 0.1624 0.2506 -0.4215 0.290 Uiso 1 1 calc R
H90N H 0.1515 0.2422 -0.3032 0.290 Uiso 1 1 calc R
C901 C 0.2094(10) 0.2469(8) -0.325(3) 0.42(4) Uani 1 1 d D
H90C H 0.2259 0.2504 -0.3862 0.504 Uiso 1 1 calc R
H90D H 0.2092 0.2705 -0.2841 0.504 Uiso 1 1 calc R
C902 C 0.2232(12) 0.2139(7) -0.258(4) 0.91(11) Uani 1 1 d D
H90E H 0.2009 0.2028 -0.2236 1.093 Uiso 1 1 calc R
H90F H 0.2332 0.1944 -0.3061 1.093 Uiso 1 1 calc R
C903 C 0.2530(12) 0.2211(10) -0.175(2) 0.87(11) Uani 1 1 d D
H90J H 0.2459 0.2416 -0.1270 1.049 Uiso 1 1 calc R
H90K H 0.2782 0.2261 -0.2051 1.049 Uiso 1 1 calc R
C904 C 0.2503(6) 0.1821(8) -0.125(2) 0.203(13) Uani 1 1 d D
H90A H 0.2489 0.1612 -0.1761 0.244 Uiso 1 1 calc R
H90B H 0.2299 0.1800 -0.0730 0.244 Uiso 1 1 calc R
C905 C 0.2898(5) 0.1873(7) -0.077(2) 0.230(18) Uani 1 1 d D
H90G H 0.3071 0.1968 -0.1301 0.345 Uiso 1 1 calc R
H90H H 0.2989 0.1631 -0.0507 0.345 Uiso 1 1 calc R
H90I H 0.2883 0.2054 -0.0197 0.345 Uiso 1 1 calc R

loop_
_atom_site_aniso_label
_atom_site_aniso_U_11
_atom_site_aniso_U_22
_atom_site_aniso_U_33
_atom_site_aniso_U_23
_atom_site_aniso_U_13
_atom_site_aniso_U_12
Rh1 0.0171(4) 0.0186(4) 0.0275(4) -0.0008(3) -0.0051(3) 0.0003(3)
N1 0.026(4) 0.028(5) 0.019(4) 0.006(3) 0.000(3) -0.002(3)
O1 0.101(8) 0.142(10) 0.062(6) -0.052(6) 0.024(6) -0.030(7)
N2 0.029(4) 0.020(4) 0.038(5) -0.002(4) -0.006(4) 0.005(3)
Rh2 0.0162(4) 0.0187(4) 0.0247(3) -0.0013(3) 0.0033(3) -0.0004(3)
O2 0.214(14) 0.159(12) 0.065(7) -0.002(7) 0.047(8) -0.077(10)
N3 0.021(4) 0.019(4) 0.033(4) 0.006(3) 0.003(3) -0.001(3)
N4 0.028(5) 0.030(5) 0.033(5) -0.014(4) -0.001(3) -0.008(3)
C100 0.029(5) 0.043(6) 0.022(5) -0.001(4) -0.009(4) -0.004(4)
C101 0.041(6) 0.035(6) 0.030(5) -0.017(5) -0.003(5) -0.014(5)
C102 0.027(6) 0.032(6) 0.032(5) -0.013(5) 0.012(5) -0.008(4)
C103 0.039(6) 0.026(6) 0.045(6) -0.011(5) 0.006(5) 0.014(5)
C104 0.018(5) 0.024(6) 0.051(6) -0.012(5) 0.007(4) -0.005(4)
C105 0.050(7) 0.023(5) 0.036(6) -0.019(5) 0.026(5) -0.025(5)
C106 0.044(7) 0.033(6) 0.022(5) 0.008(4) 0.005(5) -0.008(5)
C107 0.059(8) 0.043(7) 0.054(7) -0.014(6) -0.024(6) -0.011(6)
C108 0.090(10) 0.051(8) 0.069(9) -0.012(7) -0.026(7) -0.025(7)
C109 0.071(9) 0.048(8) 0.057(8) -0.026(6) 0.007(7) -0.032(7)
C110 0.056(7) 0.032(6) 0.038(7) -0.007(5) -0.003(5) 0.001(5)
C111 0.043(7) 0.041(7) 0.076(9) -0.009(6) 0.013(6) -0.013(5)
C112 0.072(9) 0.024(6) 0.064(8) -0.005(5) 0.046(7) -0.016(6)
C113 0.099(11) 0.035(7) 0.049(7) -0.016(6) 0.024(8) -0.004(7)
C114 0.067(8) 0.035(6) 0.035(6) -0.018(5) 0.009(6) -0.012(5)
C200 0.023(5) 0.014(5) 0.028(5) 0.000(4) -0.012(4) 0.001(4)
C201 0.018(5) 0.014(5) 0.022(5) -0.009(4) 0.002(4) -0.001(4)
C202 0.020(5) 0.008(5) 0.024(5) -0.007(4) 0.009(4) 0.002(4)
C203 0.023(6) 0.022(6) 0.034(6) -0.017(4) -0.015(4) -0.006(4)
C204 0.020(5) 0.021(5) 0.036(5) -0.001(4) -0.018(5) -0.004(4)
C205 0.028(5) 0.012(5) 0.030(5) -0.002(4) 0.002(4) 0.000(4)
C206 0.031(6) 0.016(5) 0.040(6) -0.001(4) -0.002(5) -0.004(4)
C207 0.030(6) 0.020(5) 0.031(6) -0.004(4) 0.003(4) 0.006(4)
C208 0.048(7) 0.021(5) 0.034(5) -0.009(4) 0.017(5) -0.005(5)
C209 0.030(6) 0.034(6) 0.039(6) -0.010(5) 0.012(5) -0.007(5)
C210 0.015(5) 0.024(6) 0.037(6) -0.007(4) 0.009(4) -0.008(4)
C211 0.026(6) 0.023(5) 0.027(5) -0.004(4) 0.003(4) -0.005(4)
C212 0.042(7) 0.033(6) 0.047(7) -0.004(5) 0.018(5) -0.001(5)
C213 0.028(6) 0.026(6) 0.064(7) 0.004(6) 0.009(6) 0.002(4)
C214 0.018(5) 0.031(6) 0.043(6) -0.003(5) 0.004(5) 0.002(4)
C300 0.034(6) 0.025(6) 0.049(7) 0.012(5) -0.009(5) 0.006(5)
C301 0.048(7) 0.008(5) 0.051(6) -0.003(4) 0.002(5) -0.007(4)
C302 0.027(6) 0.027(6) 0.029(6) 0.003(4) 0.003(4) -0.013(4)
C303 0.005(5) 0.018(5) 0.051(6) 0.004(4) 0.005(4) -0.001(4)
C304 0.026(5) 0.023(5) 0.030(6) -0.001(5) -0.002(5) -0.001(4)
C305 0.039(6) 0.013(5) 0.030(6) -0.006(4) 0.002(5) 0.002(4)
C306 0.034(6) 0.016(5) 0.023(6) -0.003(4) -0.002(4) -0.012(4)
C307 0.051(7) 0.036(7) 0.054(7) 0.015(5) 0.016(5) 0.017(5)
C308 0.061(8) 0.031(7) 0.053(7) 0.002(5) 0.024(6) 0.011(6)
C309 0.068(8) 0.025(7) 0.064(8) -0.002(5) 0.016(6) -0.006(6)
C310 0.056(7) 0.033(7) 0.051(7) -0.003(5) 0.006(5) 0.000(5)
C311 0.048(7) 0.020(5) 0.039(6) 0.017(5) -0.007(5) -0.008(4)
C312 0.048(8) 0.059(8) 0.036(7) -0.011(5) 0.010(5) -0.018(6)
C313 0.075(10) 0.054(8) 0.048(7) -0.002(6) 0.009(7) -0.024(7)
C314 0.037(7) 0.047(7) 0.049(7) -0.012(5) -0.006(5) -0.008(5)
C400 0.020(5) 0.035(6) 0.021(5) -0.005(4) 0.010(4) -0.003(4)
C401 0.016(5) 0.013(5) 0.036(6) -0.008(4) 0.005(4) -0.001(4)
C402 0.020(5) 0.015(5) 0.035(6) -0.003(4) 0.004(4) -0.004(4)
C403 0.036(6) 0.025(6) 0.021(5) -0.007(4) 0.002(4) -0.009(5)
C404 0.016(5) 0.009(5) 0.049(6) 0.002(4) 0.000(4) -0.010(4)
C405 0.034(6) 0.028(6) 0.021(5) -0.005(4) -0.001(4) -0.003(5)
C406 0.028(5) 0.010(5) 0.021(5) -0.010(4) -0.005(4) -0.001(4)
C407 0.030(6) 0.040(6) 0.036(6) -0.005(5) 0.011(5) 0.004(5)
C408 0.021(5) 0.033(6) 0.073(8) 0.016(5) 0.005(5) 0.009(4)
C409 0.025(6) 0.029(6) 0.044(7) -0.001(5) -0.013(5) -0.001(5)
C410 0.028(6) 0.020(5) 0.033(6) 0.004(4) -0.003(4) 0.000(4)
C411 0.035(6) 0.018(5) 0.042(6) 0.004(5) -0.006(4) -0.007(4)
C412 0.041(7) 0.029(6) 0.051(7) 0.000(5) -0.017(5) -0.002(5)
C413 0.077(9) 0.028(6) 0.041(7) -0.005(5) -0.019(6) 0.005(6)
C414 0.034(6) 0.027(6) 0.029(6) 0.000(4) -0.005(4) -0.009(5)
C500 0.015(5) 0.030(5) 0.020(5) 0.012(4) 0.010(4) 0.001(4)
C501 0.043(6) 0.023(5) 0.015(5) 0.007(4) 0.003(4) -0.001(4)
C502 0.031(6) 0.024(5) 0.011(5) 0.010(4) 0.000(4) -0.005(4)
C503 0.013(5) 0.022(5) 0.038(6) -0.005(4) 0.001(4) 0.006(4)
C504 0.017(5) 0.015(5) 0.053(6) -0.004(4) -0.015(5) 0.003(4)
C505 0.034(6) 0.019(5) 0.044(6) 0.010(5) -0.026(5) -0.009(4)
C507 0.031(6) 0.034(6) 0.036(6) 0.014(5) 0.002(5) 0.007(4)
C508 0.037(7) 0.063(7) 0.013(5) 0.002(5) -0.005(5) 0.000(5)
C509 0.035(6) 0.040(6) 0.040(7) 0.004(5) -0.025(5) -0.010(5)
C510 0.008(5) 0.029(5) 0.028(5) 0.011(4) -0.009(4) -0.001(4)
C511 0.043(6) 0.032(6) 0.051(6) 0.023(5) -0.014(6) -0.001(5)
C512 0.059(8) 0.044(7) 0.056(8) 0.022(6) -0.027(6) -0.015(6)
C513 0.050(8) 0.058(9) 0.056(8) 0.042(6) -0.011(6) -0.026(6)
C514 0.023(6) 0.069(8) 0.029(6) 0.015(5) -0.010(4) -0.018(5)
C600 0.029(6) 0.049(7) 0.045(6) -0.028(6) 0.008(5) 0.003(5)
C601 0.018(6) 0.039(7) 0.043(7) 0.005(5) 0.007(4) 0.003(5)
C602 0.033(6) 0.008(5) 0.044(6) 0.002(4) -0.023(5) -0.011(4)
C603 0.010(5) 0.034(6) 0.030(6) 0.002(4) -0.006(4) -0.010(4)
C604 0.017(5) 0.024(5) 0.040(5) 0.001(5) 0.001(4) -0.019(4)
C606 0.050(7) 0.017(6) 0.079(8) 0.001(5) -0.037(6) 0.014(5)
C607 0.044(7) 0.073(9) 0.015(6) -0.003(5) 0.005(5) 0.002(6)
C608 0.048(7) 0.086(9) 0.016(6) 0.002(6) 0.015(5) -0.027(6)
C609 0.059(8) 0.032(6) 0.041(7) 0.010(5) -0.020(6) -0.016(5)
C610 0.028(6) 0.033(6) 0.042(7) 0.009(4) -0.010(5) 0.004(5)
C611 0.062(8) 0.034(7) 0.068(7) 0.005(6) -0.044(6) -0.015(5)
C612 0.097(12) 0.012(6) 0.090(10) -0.004(6) -0.057(9) 0.002(7)
C613 0.079(10) 0.055(10) 0.092(11) -0.038(8) -0.048(8) 0.024(8)
C614 0.052(7) 0.042(7) 0.085(9) -0.035(7) -0.031(7) 0.020(6)
C700 0.45(4) 0.19(2) 0.112(17) -0.116(16) 0.18(2) -0.21(3)
C701 0.125(14) 0.047(9) 0.171(18) 0.047(11) -0.057(13) -0.034(9)
C702 0.66(6) 0.110(19) 0.078(14) -0.022(14) 0.14(3) -0.08(3)
C703 0.52(5) 0.090(15) 0.064(13) -0.028(10) 0.15(2) -0.01(2)
C800 0.51(5) 0.26(3) 0.126(18) -0.151(19) 0.20(3) -0.30(3)
C801 0.169(17) 0.091(13) 0.068(11) -0.007(9) 0.025(10) -0.018(12)
C802 0.172(18) 0.086(12) 0.083(12) -0.020(9) -0.042(11) -0.019(12)
C803 0.146(18) 0.45(4) 0.116(15) -0.20(2) 0.072(14) -0.16(2)
C900 0.25(3) 0.22(3) 0.112(17) -0.045(17) 0.101(18) -0.08(2)
C901 0.48(7) 0.14(3) 0.63(8) 0.04(4) -0.41(7) -0.02(3)
C902 1.01(15) 0.09(3) 1.6(2) 0.32(7) 0.86(17) 0.29(6)
C903 1.6(2) 0.33(7) 0.68(11) -0.20(8) 1.00(15) -0.25(11)
C904 0.14(2) 0.26(3) 0.21(3) 0.00(2) 0.036(19) -0.11(2)
C905 0.094(16) 0.25(3) 0.35(4) 0.23(3) -0.04(2) -0.024(17)

loop_
_geom_angle_atom_site_label_1
_geom_angle_atom_site_label_2
_geom_angle_atom_site_label_3
_geom_angle
N1 Rh1 N2 176.8(3)
N1 Rh1 C203 91.8(3)
N2 Rh1 C203 90.6(3)
N1 Rh1 C104 90.1(3)
N2 Rh1 C104 92.2(3)
C203 Rh1 C104 88.3(3)
N1 Rh1 C103 91.7(3)
N2 Rh1 C103 88.8(3)
C203 Rh1 C103 125.7(3)
C104 Rh1 C103 37.5(3)
N1 Rh1 C204 90.9(3)
N2 Rh1 C204 89.6(3)
C203 Rh1 C204 37.1(3)
C104 Rh1 C204 125.4(3)
C103 Rh1 C204 162.7(3)
N1 Rh1 C303 89.4(3)
N2 Rh1 C303 87.5(3)
C203 Rh1 C303 152.2(3)
C104 Rh1 C303 119.4(3)
C103 Rh1 C303 82.0(3)
C204 Rh1 C303 115.1(3)
N1 Rh1 C304 89.8(3)
N2 Rh1 C304 87.2(3)
C203 Rh1 C304 116.8(3)
C104 Rh1 C304 154.9(3)
C103 Rh1 C304 117.4(3)
C204 Rh1 C304 79.7(3)
C303 Rh1 C304 35.5(3)
C100 N1 C200 109.6(6)
C100 N1 Rh1 115.2(5)
C200 N1 Rh1 115.1(5)
C803 O1 C800 106.0(12)
C300 N2 Rh1 120.1(5)
C300 N2 H2A 107.3
Rh1 N2 H2A 107.3
C300 N2 H2B 107.3
Rh1 N2 H2B 107.3
H2A N2 H2B 106.9
N3 Rh2 N4 178.9(3)
N3 Rh2 C403 91.1(3)
N4 Rh2 C403 88.1(3)
N3 Rh2 C404 90.1(3)
N4 Rh2 C404 89.8(3)
C403 Rh2 C404 38.2(3)
N3 Rh2 C503 91.5(3)
N4 Rh2 C503 89.5(3)
C403 Rh2 C503 127.7(3)
C404 Rh2 C503 89.6(3)
N3 Rh2 C504 91.4(3)
N4 Rh2 C504 89.5(3)
C403 Rh2 C504 166.0(3)
C404 Rh2 C504 128.1(3)
C503 Rh2 C504 38.5(3)
N3 Rh2 C603 90.8(3)
N4 Rh2 C603 88.3(3)
C403 Rh2 C603 81.4(3)
C404 Rh2 C603 119.5(3)
C503 Rh2 C603 150.8(3)
C504 Rh2 C603 112.4(3)
N3 Rh2 C604 91.8(3)
N4 Rh2 C604 87.9(3)
C403 Rh2 C604 116.0(3)
C404 Rh2 C604 154.1(3)
C503 Rh2 C604 116.1(3)
C504 Rh2 C604 77.7(3)
C603 Rh2 C604 34.7(3)
C701 O2 C700 100.2(12)
C400 N3 C500 108.7(6)
C400 N3 Rh2 116.6(5)
C500 N3 Rh2 115.0(5)
C600 N4 Rh2 119.5(5)
C600 N4 H4A 107.5
Rh2 N4 H4A 107.5
C600 N4 H4B 107.4
Rh2 N4 H4B 107.4
H4A N4 H4B 107.0
N1 C100 C101 115.5(7)
N1 C100 C106 117.2(7)
C101 C100 C106 105.8(7)
N1 C100 H100 105.8
C101 C100 H100 105.8
C106 C100 H100 105.8
C107 C101 C102 117.6(9)
C107 C101 C100 122.3(9)
C102 C101 C100 119.9(8)
C101 C102 C110 119.6(8)
C101 C102 C103 121.9(8)
C110 C102 C103 118.5(9)
C104 C103 C102 126.3(9)
C104 C103 Rh1 71.1(5)
C102 C103 Rh1 114.4(6)
C104 C103 H103 112.7
C102 C103 H103 112.7
Rh1 C103 H103 112.7
C103 C104 C105 122.6(8)
C103 C104 Rh1 71.4(5)
C105 C104 Rh1 117.8(6)
C103 C104 H104 112.9
C105 C104 H104 112.9
Rh1 C104 H104 112.9
C106 C105 C111 113.8(10)
C106 C105 C104 123.6(8)
C111 C105 C104 122.3(10)
C114 C106 C105 120.4(9)
C114 C106 C100 122.9(9)
C105 C106 C100 116.7(8)
C108 C107 C101 121.9(11)
C108 C107 H107 119.0
C101 C107 H107 119.0
C109 C108 C107 120.3(11)
C109 C108 H108 119.8
C107 C108 H108 119.9
C108 C109 C110 121.5(11)
C108 C109 H109 119.3
C110 C109 H109 119.3
C109 C110 C102 119.0(10)
C109 C110 H110 120.5
C102 C110 H110 120.5
C112 C111 C105 123.2(11)
C112 C111 H111 118.4
C105 C111 H111 118.4
C111 C112 C113 119.6(11)
C111 C112 H112 120.2
C113 C112 H112 120.2
C114 C113 C112 117.0(12)
C114 C113 H113 121.5
C112 C113 H113 121.5
C113 C114 C106 125.9(12)
C113 C114 H114 117.1
C106 C114 H114 117.1
N1 C200 C206 112.6(7)
N1 C200 C201 117.6(7)
C206 C200 C201 107.7(7)
N1 C200 H200 106.1
C206 C200 H200 106.1
C201 C200 H200 106.1
C207 C201 C202 121.0(8)
C207 C201 C200 122.2(8)
C202 C201 C200 116.8(7)
C210 C202 C201 117.4(8)
C210 C202 C203 119.1(8)
C201 C202 C203 123.5(7)
C204 C203 C202 124.6(8)
C204 C203 Rh1 72.4(5)
C202 C203 Rh1 116.2(5)
C204 C203 H203 112.6
C202 C203 H203 112.6
Rh1 C203 H203 112.6
C203 C204 C205 124.3(8)
C203 C204 Rh1 70.5(5)
C205 C204 Rh1 114.7(6)
C203 C204 H204 113.4
C205 C204 H204 113.4
Rh1 C204 H204 113.4
C206 C205 C211 118.0(8)
C206 C205 C204 124.0(8)
C211 C205 C204 118.0(8)
C205 C206 C214 121.0(9)
C205 C206 C200 119.9(8)
C214 C206 C200 118.9(8)
C201 C207 C208 120.3(9)
C201 C207 H207 119.9
C208 C207 H207 119.9
C209 C208 C207 120.0(9)
C209 C208 H208 120.0
C207 C208 H208 120.0
C208 C209 C210 121.1(9)
C208 C209 H209 119.4
C210 C209 H209 119.4
C209 C210 C202 120.1(9)
C209 C210 H210 120.0
C202 C210 H210 120.0
C212 C211 C205 120.0(8)
C212 C211 H211 120.0
C205 C211 H211 120.0
C211 C212 C213 121.8(9)
C211 C212 H212 119.1
C213 C212 H212 119.1
C212 C213 C214 118.2(9)
C212 C213 H213 120.9
C214 C213 H213 120.9
C213 C214 C206 120.8(9)
C213 C214 H214 119.6
C206 C214 H214 119.6
C306 C300 C301 110.8(8)
C306 C300 N2 110.0(7)
C301 C300 N2 111.8(8)
C306 C300 H300 108.0
C301 C300 H300 108.0
N2 C300 H300 108.0
C307 C301 C302 121.0(9)
C307 C301 C300 118.6(9)
C302 C301 C300 120.3(8)
C301 C302 C310 118.4(9)
C301 C302 C303 124.3(8)
C310 C302 C303 117.3(8)
C304 C303 C302 124.0(8)
C304 C303 Rh1 72.4(5)
C302 C303 Rh1 114.6(6)
C304 C303 H303 113.2
C302 C303 H303 113.2
Rh1 C303 H303 113.2
C303 C304 C305 124.4(8)
C303 C304 Rh1 72.2(5)
C305 C304 Rh1 115.8(6)
C303 C304 H304 112.8
C305 C304 H304 112.7
Rh1 C304 H304 112.7
C311 C305 C306 119.4(9)
C311 C305 C304 116.6(9)
C306 C305 C304 124.0(8)
C314 C306 C305 119.9(9)
C314 C306 C300 118.5(9)
C305 C306 C300 121.4(8)
C301 C307 C308 120.9(10)
C301 C307 H307 119.6
C308 C307 H307 119.6
C309 C308 C307 117.5(10)
C309 C308 H308 121.2
C307 C308 H308 121.2
C308 C309 C310 123.3(11)
C308 C309 H309 118.3
C310 C309 H309 118.4
C309 C310 C302 118.8(10)
C309 C310 H310 120.6
C302 C310 H310 120.6
C305 C311 C312 119.5(10)
C305 C311 H311 120.3
C312 C311 H311 120.3
C313 C312 C311 120.5(10)
C313 C312 H312 119.8
C311 C312 H312 119.8
C312 C313 C314 119.5(11)
C312 C313 H313 120.2
C314 C313 H313 120.2
C306 C314 C313 121.1(11)
C306 C314 H314 119.4
C313 C314 H314 119.4
N3 C400 C406 114.5(7)
N3 C400 C401 114.5(7)
C406 C400 C401 107.1(7)
N3 C400 H400 106.7
C406 C400 H400 106.7
C401 C400 H400 106.7
C407 C401 C402 118.2(8)
C407 C401 C400 120.7(8)
C402 C401 C400 121.1(7)
C410 C402 C401 119.4(8)
C410 C402 C403 120.7(8)
C401 C402 C403 119.8(8)
C404 C403 C402 125.0(8)
C404 C403 Rh2 71.6(5)
C402 C403 Rh2 117.0(6)
C404 C403 H403 112.4
C402 C403 H403 112.4
Rh2 C403 H403 112.4
C403 C404 C405 124.6(8)
C403 C404 Rh2 70.2(5)
C405 C404 Rh2 116.7(6)
C403 C404 H404 112.8
C405 C404 H404 112.8
Rh2 C404 H404 112.8
C411 C405 C406 119.3(8)
C411 C405 C404 118.7(8)
C406 C405 C404 121.9(8)
C405 C406 C414 118.1(8)
C405 C406 C400 120.5(7)
C414 C406 C400 121.4(8)
C401 C407 C408 121.1(9)
C401 C407 H407 119.4
C408 C407 H407 119.4
C407 C408 C409 121.4(9)
C407 C408 H408 119.3
C409 C408 H408 119.3
C410 C409 C408 117.5(8)
C410 C409 H409 121.2
C408 C409 H409 121.2
C409 C410 C402 122.3(9)
C409 C410 H410 118.9
C402 C410 H410 118.9
C412 C411 C405 123.0(9)
C412 C411 H411 118.5
C405 C411 H411 118.5
C411 C412 C413 117.4(10)
C411 C412 H412 121.3
C413 C412 H412 121.3
C414 C413 C412 121.0(10)
C414 C413 H413 119.5
C412 C413 H413 119.5
C413 C414 C406 121.0(9)
C413 C414 H414 119.5
C406 C414 H414 119.5
N3 C500 C501 117.3(7)
N3 C500 C506 112.6(7)
C501 C500 C506 106.0(7)
N3 C500 H500 106.8
C501 C500 H500 106.8
C506 C500 H500 106.8
C502 C501 C507 117.0(8)
C502 C501 C500 122.0(8)
C507 C501 C500 120.9(8)
C510 C502 C501 120.5(8)
C510 C502 C503 119.3(8)
C501 C502 C503 120.1(8)
C504 C503 C502 123.3(8)
C504 C503 Rh2 71.7(5)
C502 C503 Rh2 118.5(6)
C504 C503 H503 112.5
C502 C503 H503 112.5
Rh2 C503 H503 112.5
C505 C504 C503 123.4(8)
C505 C504 Rh2 116.5(6)
C503 C504 Rh2 69.8(5)
C505 C504 H504 113.4
C503 C504 H504 113.4
Rh2 C504 H504 113.4
C506 C505 C511 120.8(9)
C506 C505 C504 122.8(8)
C511 C505 C504 116.3(9)
C505 C506 C514 118.1(9)
C505 C506 C500 120.6(8)
C514 C506 C500 121.3(8)
C508 C507 C501 121.3(9)
C508 C507 H507 119.4
C501 C507 H507 119.4
C507 C508 C509 120.5(9)
C507 C508 H508 119.7
C509 C508 H508 119.7
C508 C509 C510 119.5(8)
C508 C509 H509 120.3
C510 C509 H509 120.3
C509 C510 C502 121.1(8)
C509 C510 H510 119.5
C502 C510 H510 119.5
C512 C511 C505 119.2(11)
C512 C511 H511 120.4
C505 C511 H511 120.4
C513 C512 C511 120.3(11)
C513 C512 H512 119.8
C511 C512 H512 119.8
C512 C513 C514 121.8(10)
C512 C513 H513 119.1
C514 C513 H513 119.1
C513 C514 C506 119.7(10)
C513 C514 H514 120.2
C506 C514 H514 120.2
N4 C600 C601 112.2(8)
N4 C600 C606 109.0(8)
C601 C600 C606 111.8(8)
N4 C600 H600 107.9
C601 C600 H600 107.9
C606 C600 H600 107.9
C607 C601 C602 119.4(10)
C607 C601 C600 118.8(9)
C602 C601 C600 121.7(9)
C610 C602 C601 118.3(9)
C610 C602 C603 119.8(9)
C601 C602 C603 121.9(8)
C604 C603 C602 126.9(9)
C604 C603 Rh2 73.7(5)
C602 C603 Rh2 114.2(6)
C604 C603 H603 112.0
C602 C603 H603 112.0
Rh2 C603 H603 112.0
C603 C604 C605 123.2(9)
C603 C604 Rh2 71.6(5)
C605 C604 Rh2 113.7(6)
C603 C604 H604 113.8
C605 C604 H604 113.8
Rh2 C604 H604 113.8
C606 C605 C611 118.2(10)
C606 C605 C604 125.6(9)
C611 C605 C604 116.0(9)
C605 C606 C614 124.3(11)
C605 C606 C600 120.1(9)
C614 C606 C600 115.6(11)
C608 C607 C601 121.2(10)
C608 C607 H607 119.4
C601 C607 H607 119.4
C609 C608 C607 119.0(9)
C609 C608 H608 120.5
C607 C608 H608 120.5
C610 C609 C608 121.6(10)
C610 C609 H609 119.2
C608 C609 H609 119.2
C609 C610 C602 120.6(10)
C609 C610 H610 119.7
C602 C610 H610 119.7
C612 C611 C605 117.4(12)
C612 C611 H611 121.3
C605 C611 H611 121.3
C613 C612 C611 121.3(12)
C613 C612 H612 119.4
C611 C612 H612 119.4
C614 C613 C612 120.7(12)
C614 C613 H613 119.6
C612 C613 H613 119.6
C613 C614 C606 118.0(13)
C613 C614 H614 121.0
C606 C614 H614 121.0
C703 C700 O2 106.5(18)
C703 C700 H70G 110.4
O2 C700 H70G 110.4
C703 C700 H70H 110.4
O2 C700 H70H 110.4
H70G C700 H70H 108.6
C702 C701 O2 106.5(17)
C702 C701 H70A 110.5
O2 C701 H70A 110.4
C702 C701 H70B 110.4
O2 C701 H70B 110.4
H70A C701 H70B 108.6
C701 C702 C703 96(2)
C701 C702 H70C 112.5
C703 C702 H70C 112.5
C701 C702 H70D 112.4
C703 C702 H70D 112.5
H70C C702 H70D 110.0
C700 C703 C702 107.8(17)
C700 C703 H70E 110.2
C702 C703 H70E 110.2
C700 C703 H70F 110.1
C702 C703 H70F 110.1
H70E C703 H70F 108.5
O1 C800 C801 111.2(16)
O1 C800 H80E 109.4
C801 C800 H80E 109.4
O1 C800 H80F 109.4
C801 C800 H80F 109.4
H80E C800 H80F 108.0
C800 C801 C802 103.3(13)
C800 C801 H80A 111.1
C802 C801 H80A 111.1
C800 C801 H80B 111.1
C802 C801 H80B 111.1
H80A C801 H80B 109.1
C803 C802 C801 96.4(15)
C803 C802 H80C 112.5
C801 C802 H80C 112.5
C803 C802 H80D 112.4
C801 C802 H80D 112.5
H80C C802 H80D 110.0
O1 C803 C802 112.6(15)
O1 C803 H80G 109.1
C802 C803 H80G 109.1
O1 C803 H80H 109.1
C802 C803 H80H 109.1
H80G C803 H80H 107.8
C901 C900 H90L 109.5
C901 C900 H90M 109.5
H90L C900 H90M 109.4
C901 C900 H90N 109.5
H90L C900 H90N 109.4
H90M C900 H90N 109.4
C902 C901 C900 106(2)
C902 C901 H90C 110.6
C900 C901 H90C 110.7
C902 C901 H90D 110.6
C900 C901 H90D 110.6
H90C C901 H90D 108.8
C903 C902 C901 119(3)
C903 C902 H90E 107.5
C901 C902 H90E 107.6
C903 C902 H90F 107.6
C901 C902 H90F 107.6
H90E C902 H90F 107.0
C902 C903 C904 96(3)
C902 C903 H90J 112.7
C904 C903 H90J 112.7
C902 C903 H90K 112.5
C904 C903 H90K 112.5
H90J C903 H90K 110.1
C903 C904 C905 90(2)
C903 C904 H90A 113.6
C905 C904 H90A 113.6
C903 C904 H90B 113.5
C905 C904 H90B 113.7
H90A C904 H90B 110.9
C904 C905 H90G 109.5
C904 C905 H90H 109.4
H90G C905 H90H 109.5
C904 C905 H90I 109.5
H90G C905 H90I 109.5
H90H C905 H90I 109.5

loop_
_geom_bond_atom_site_label_1
_geom_bond_atom_site_label_2
_geom_bond_distance
Rh1 N1 2.056(7)
Rh1 N2 2.131(7)
Rh1 C203 2.193(8)
Rh1 C104 2.201(9)
Rh1 C103 2.205(9)
Rh1 C204 2.217(9)
Rh1 C303 2.281(8)
Rh1 C304 2.283(9)
N1 C100 1.468(11)
N1 C200 1.477(10)
O1 C803 1.315(18)
O1 C800 1.318(18)
N2 C300 1.515(11)
N2 H2A 0.9200
N2 H2B 0.9200
Rh2 N3 2.065(7)
Rh2 N4 2.113(7)
Rh2 C403 2.160(9)
Rh2 C404 2.178(8)
Rh2 C503 2.182(8)
Rh2 C504 2.208(8)
Rh2 C603 2.294(8)
Rh2 C604 2.321(8)
O2 C701 1.368(17)
O2 C700 1.55(2)
N3 C400 1.476(11)
N3 C500 1.496(10)
N4 C600 1.499(11)
N4 H4A 0.9200
N4 H4B 0.9200
C100 C101 1.486(12)
C100 C106 1.539(12)
C100 H100 1.0000
C101 C107 1.392(12)
C101 C102 1.402(13)
C102 C110 1.429(12)
C102 C103 1.448(13)
C103 C104 1.416(13)
C103 H103 1.0000
C104 C105 1.445(13)
C104 H104 1.0000
C105 C106 1.409(14)
C105 C111 1.417(13)
C106 C114 1.335(13)
C107 C108 1.384(14)
C107 H107 0.9500
C108 C109 1.331(16)
C108 H108 0.9500
C109 C110 1.385(14)
C109 H109 0.9500
C110 H110 0.9500
C111 C112 1.372(15)
C111 H111 0.9500
C112 C113 1.379(16)
C112 H112 0.9500
C113 C114 1.330(14)
C113 H113 0.9500
C114 H114 0.9500
C200 C206 1.500(12)
C200 C201 1.550(12)
C200 H200 1.0000
C201 C207 1.367(11)
C201 C202 1.416(12)
C202 C210 1.402(11)
C202 C203 1.455(12)
C203 C204 1.404(12)
C203 H203 1.0000
C204 C205 1.440(12)
C204 H204 1.0000
C205 C206 1.370(13)
C205 C211 1.419(12)
C206 C214 1.387(12)
C207 C208 1.386(12)
C207 H207 0.9500
C208 C209 1.353(13)
C208 H208 0.9500
C209 C210 1.392(13)
C209 H209 0.9500
C210 H210 0.9500
C211 C212 1.364(13)
C211 H211 0.9500
C212 C213 1.377(14)
C212 H212 0.9500
C213 C214 1.384(13)
C213 H213 0.9500
C214 H214 0.9500
C300 C306 1.498(13)
C300 C301 1.506(13)
C300 H300 1.0000
C301 C307 1.380(13)
C301 C302 1.388(12)
C302 C310 1.401(13)
C302 C303 1.508(12)
C303 C304 1.390(12)
C303 H303 1.0000
C304 C305 1.449(13)
C304 H304 1.0000
C305 C311 1.401(13)
C305 C306 1.403(13)
C306 C314 1.383(13)
C307 C308 1.387(14)
C307 H307 0.9500
C308 C309 1.365(15)
C308 H308 0.9500
C309 C310 1.382(14)
C309 H309 0.9500
C310 H310 0.9500
C311 C312 1.426(14)
C311 H311 0.9500
C312 C313 1.365(15)
C312 H312 0.9500
C313 C314 1.405(15)
C313 H313 0.9500
C314 H314 0.9500
C400 C406 1.484(11)
C400 C401 1.501(12)
C400 H400 1.0000
C401 C407 1.374(12)
C401 C402 1.418(12)
C402 C410 1.379(12)
C402 C403 1.492(12)
C403 C404 1.418(12)
C403 H403 1.0000
C404 C405 1.467(12)
C404 H404 1.0000
C405 C411 1.395(12)
C405 C406 1.397(12)
C406 C414 1.398(12)
C407 C408 1.379(13)
C407 H407 0.9500
C408 C409 1.386(13)
C408 H408 0.9500
C409 C410 1.379(12)
C409 H409 0.9500
C410 H410 0.9500
C411 C412 1.357(13)
C411 H411 0.9500
C412 C413 1.409(15)
C412 H412 0.9500
C413 C414 1.374(14)
C413 H413 0.9500
C414 H414 0.9500
C500 C501 1.500(12)
C500 C506 1.502(12)
C500 H500 1.0000
C501 C502 1.390(12)
C501 C507 1.427(12)
C502 C510 1.388(11)
C502 C503 1.476(11)
C503 C504 1.447(12)
C503 H503 1.0000
C504 C505 1.441(13)
C504 H504 1.0000
C505 C506 1.395(13)
C505 C511 1.430(12)
C506 C514 1.405(12)
C507 C508 1.366(12)
C507 H507 0.9500
C508 C509 1.372(13)
C508 H508 0.9500
C509 C510 1.380(12)
C509 H509 0.9500
C510 H510 0.9500
C511 C512 1.368(14)
C511 H511 0.9500
C512 C513 1.359(16)
C512 H512 0.9500
C513 C514 1.399(14)
C513 H513 0.9500
C514 H514 0.9500
C600 C601 1.521(13)
C600 C606 1.543(14)
C600 H600 1.0000
C601 C607 1.382(12)
C601 C602 1.403(13)
C602 C610 1.397(13)
C602 C603 1.480(13)
C603 C604 1.376(12)
C603 H603 1.0000
C604 C605 1.483(13)
C604 H604 1.0000
C605 C606 1.366(14)
C605 C611 1.426(14)
C606 C614 1.380(14)
C607 C608 1.375(15)
C607 H607 0.9500
C608 C609 1.368(14)
C608 H608 0.9500
C609 C610 1.357(12)
C609 H609 0.9500
C610 H610 0.9500
C611 C612 1.422(17)
C611 H611 0.9500
C612 C613 1.381(18)
C612 H612 0.9500
C613 C614 1.374(17)
C613 H613 0.9500
C614 H614 0.9500
C700 C703 1.10(2)
C700 H70G 0.9900
C700 H70H 0.9900
C701 C702 1.32(3)
C701 H70A 0.9900
C701 H70B 0.9900
C702 C703 1.53(2)
C702 H70C 0.9900
C702 H70D 0.9900
C703 H70E 0.9900
C703 H70F 0.9900
C800 C801 1.40(2)
C800 H80E 0.9900
C800 H80F 0.9900
C801 C802 1.49(2)
C801 H80A 0.9900
C801 H80B 0.9900
C802 C803 1.45(2)
C802 H80C 0.9900
C802 H80D 0.9900
C803 H80G 0.9900
C803 H80H 0.9900
C900 C901 1.54(2)
C900 H90L 0.9802
C900 H90M 0.9802
C900 H90N 0.9802
C901 C902 1.53(2)
C901 H90C 0.9900
C901 H90D 0.9900
C902 C903 1.53(2)
C902 H90E 0.9900
C902 H90F 0.9900
C903 C904 1.53(2)
C903 H90J 0.9900
C903 H90K 0.9900
C904 C905 1.546(18)
C904 H90A 0.9900
C904 H90B 0.9900
C905 H90G 0.9801
C905 H90H 0.9801
C905 H90I 0.9801

loop_
_geom_torsion_atom_site_label_1
_geom_torsion_atom_site_label_2
_geom_torsion_atom_site_label_3
_geom_torsion_atom_site_label_4
_geom_torsion
N2 Rh1 N1 C100 111(5)
C203 Rh1 N1 C100 -112.6(6)
C104 Rh1 N1 C100 -24.3(6)
C103 Rh1 N1 C100 13.2(6)
C204 Rh1 N1 C100 -149.7(6)
C303 Rh1 N1 C100 95.1(6)
C304 Rh1 N1 C100 130.6(6)
N2 Rh1 N1 C200 -120(5)
C203 Rh1 N1 C200 16.5(6)
C104 Rh1 N1 C200 104.8(6)
C103 Rh1 N1 C200 142.3(6)
C204 Rh1 N1 C200 -20.6(6)
C303 Rh1 N1 C200 -135.7(6)
C304 Rh1 N1 C200 -100.3(6)
N1 Rh1 N2 C300 2(6)
C203 Rh1 N2 C300 -135.1(6)
C104 Rh1 N2 C300 136.6(6)
C103 Rh1 N2 C300 99.3(7)
C204 Rh1 N2 C300 -98.0(6)
C303 Rh1 N2 C300 17.2(6)
C304 Rh1 N2 C300 -18.3(6)
N4 Rh2 N3 C400 64(17)
C403 Rh2 N3 C400 16.8(6)
C404 Rh2 N3 C400 -21.3(6)
C503 Rh2 N3 C400 -110.9(6)
C504 Rh2 N3 C400 -149.4(6)
C603 Rh2 N3 C400 98.2(6)
C604 Rh2 N3 C400 132.9(6)
N4 Rh2 N3 C500 -167(41)
C403 Rh2 N3 C500 145.9(6)
C404 Rh2 N3 C500 107.8(6)
C503 Rh2 N3 C500 18.1(6)
C504 Rh2 N3 C500 -20.3(6)
C603 Rh2 N3 C500 -132.7(6)
C604 Rh2 N3 C500 -98.1(6)
N3 Rh2 N4 C600 48(17)
C403 Rh2 N4 C600 95.7(7)
C404 Rh2 N4 C600 133.8(7)
C503 Rh2 N4 C600 -136.6(7)
C504 Rh2 N4 C600 -98.1(7)
C603 Rh2 N4 C600 14.3(7)
C604 Rh2 N4 C600 -20.4(7)
C200 N1 C100 C101 168.6(7)
Rh1 N1 C100 C101 -59.6(9)
C200 N1 C100 C106 -65.6(10)
Rh1 N1 C100 C106 66.2(9)
N1 C100 C101 C107 -121.9(10)
C106 C100 C101 C107 106.7(10)
N1 C100 C101 C102 62.3(11)
C106 C100 C101 C102 -69.1(11)
C107 C101 C102 C110 1.0(14)
C100 C101 C102 C110 177.0(8)
C107 C101 C102 C103 -177.7(9)
C100 C101 C102 C103 -1.7(14)
C101 C102 C103 C104 39.4(14)
C110 C102 C103 C104 -139.3(9)
C101 C102 C103 Rh1 -44.4(11)
C110 C102 C103 Rh1 136.9(7)
N1 Rh1 C103 C104 -88.0(6)
N2 Rh1 C103 C104 95.2(6)
C203 Rh1 C103 C104 5.4(7)
C204 Rh1 C103 C104 10.5(15)
C303 Rh1 C103 C104 -177.2(6)
C304 Rh1 C103 C104 -178.6(5)
N1 Rh1 C103 C102 34.1(7)
N2 Rh1 C103 C102 -142.7(7)
C203 Rh1 C103 C102 127.5(7)
C104 Rh1 C103 C102 122.1(10)
C204 Rh1 C103 C102 132.7(11)
C303 Rh1 C103 C102 -55.1(7)
C304 Rh1 C103 C102 -56.5(8)
C102 C103 C104 C105 4.8(14)
Rh1 C103 C104 C105 111.7(8)
C102 C103 C104 Rh1 -106.9(9)
N1 Rh1 C104 C103 92.6(6)
N2 Rh1 C104 C103 -85.1(6)
C203 Rh1 C104 C103 -175.6(6)
C204 Rh1 C104 C103 -176.2(5)
C303 Rh1 C104 C103 3.2(7)
C304 Rh1 C104 C103 2.9(11)
N1 Rh1 C104 C105 -25.1(7)
N2 Rh1 C104 C105 157.2(7)
C203 Rh1 C104 C105 66.7(7)
C103 Rh1 C104 C105 -117.7(9)
C204 Rh1 C104 C105 66.1(8)
C303 Rh1 C104 C105 -114.5(7)
C304 Rh1 C104 C105 -114.8(9)
C103 C104 C105 C106 -39.1(13)
Rh1 C104 C105 C106 45.7(11)
C103 C104 C105 C111 134.8(10)
Rh1 C104 C105 C111 -140.4(8)
C111 C105 C106 C114 -1.7(13)
C104 C105 C106 C114 172.7(8)
C111 C105 C106 C100 176.3(8)
C104 C105 C106 C100 -9.4(13)
N1 C100 C106 C114 124.8(9)
C101 C100 C106 C114 -104.7(10)
N1 C100 C106 C105 -53.0(11)
C101 C100 C106 C105 77.4(10)
C102 C101 C107 C108 -0.4(16)
C100 C101 C107 C108 -176.3(10)
C101 C107 C108 C109 -0.9(19)
C107 C108 C109 C110 2(2)
C108 C109 C110 C102 -1.0(17)
C101 C102 C110 C109 -0.3(14)
C103 C102 C110 C109 178.4(9)
C106 C105 C111 C112 1.0(14)
C104 C105 C111 C112 -173.4(9)
C105 C111 C112 C113 1.5(16)
C111 C112 C113 C114 -3.3(15)
C112 C113 C114 C106 2.7(15)
C105 C106 C114 C113 -0.2(15)
C100 C106 C114 C113 -178.0(9)
C100 N1 C200 C206 -163.2(7)
Rh1 N1 C200 C206 65.0(8)
C100 N1 C200 C201 70.7(9)
Rh1 N1 C200 C201 -61.1(8)
N1 C200 C201 C207 -122.9(8)
C206 C200 C201 C207 108.7(8)
N1 C200 C201 C202 56.8(9)
C206 C200 C201 C202 -71.6(9)
C207 C201 C202 C210 2.5(12)
C200 C201 C202 C210 -177.2(7)
C207 C201 C202 C203 -176.1(7)
C200 C201 C202 C203 4.2(11)
C210 C202 C203 C204 -138.4(9)
C201 C202 C203 C204 40.1(12)
C210 C202 C203 Rh1 135.7(7)
C201 C202 C203 Rh1 -45.8(10)
N1 Rh1 C203 C204 -89.2(5)
N2 Rh1 C203 C204 88.6(5)
C104 Rh1 C203 C204 -179.2(6)
C103 Rh1 C203 C204 177.5(5)
C303 Rh1 C203 C204 3.0(10)
C304 Rh1 C203 C204 1.5(6)
N1 Rh1 C203 C202 31.3(7)
N2 Rh1 C203 C202 -150.9(7)
C104 Rh1 C203 C202 -58.8(7)
C103 Rh1 C203 C202 -62.1(8)
C204 Rh1 C203 C202 120.5(9)
C303 Rh1 C203 C202 123.5(7)
C304 Rh1 C203 C202 121.9(6)
C202 C203 C204 C205 -2.9(13)
Rh1 C203 C204 C205 107.2(8)
C202 C203 C204 Rh1 -110.1(8)
N1 Rh1 C204 C203 91.7(5)
N2 Rh1 C204 C203 -91.5(5)
C104 Rh1 C204 C203 0.9(7)
C103 Rh1 C204 C203 -6.9(14)
C303 Rh1 C204 C203 -178.5(5)
C304 Rh1 C204 C203 -178.7(6)
N1 Rh1 C204 C205 -28.0(7)
N2 Rh1 C204 C205 148.9(7)
C203 Rh1 C204 C205 -119.7(9)
C104 Rh1 C204 C205 -118.7(7)
C103 Rh1 C204 C205 -126.6(11)
C303 Rh1 C204 C205 61.9(7)
C304 Rh1 C204 C205 61.7(7)
C203 C204 C205 C206 -40.4(13)
Rh1 C204 C205 C206 42.1(11)
C203 C204 C205 C211 140.0(9)
Rh1 C204 C205 C211 -137.5(7)
C211 C205 C206 C214 -4.3(12)
C204 C205 C206 C214 176.1(8)
C211 C205 C206 C200 -179.2(8)
C204 C205 C206 C200 1.2(13)
N1 C200 C206 C205 -62.4(10)
C201 C200 C206 C205 68.9(10)
N1 C200 C206 C214 122.7(8)
C201 C200 C206 C214 -106.1(9)
C202 C201 C207 C208 -1.4(12)
C200 C201 C207 C208 178.3(7)
C201 C207 C208 C209 0.8(13)
C207 C208 C209 C210 -1.4(13)
C208 C209 C210 C202 2.6(13)
C201 C202 C210 C209 -3.1(12)
C203 C202 C210 C209 175.6(8)
C206 C205 C211 C212 2.2(12)
C204 C205 C211 C212 -178.2(8)
C205 C211 C212 C213 1.4(14)
C211 C212 C213 C214 -2.9(14)
C212 C213 C214 C206 0.8(13)
C205 C206 C214 C213 2.9(13)
C200 C206 C214 C213 177.8(8)
Rh1 N2 C300 C306 61.8(9)
Rh1 N2 C300 C301 -61.8(9)
C306 C300 C301 C307 113.2(10)
N2 C300 C301 C307 -123.6(9)
C306 C300 C301 C302 -64.4(11)
N2 C300 C301 C302 58.8(11)
C307 C301 C302 C310 0.1(14)
C300 C301 C302 C310 177.5(8)
C307 C301 C302 C303 -177.4(8)
C300 C301 C302 C303 0.1(14)
C301 C302 C303 C304 38.7(13)
C310 C302 C303 C304 -138.8(9)
C301 C302 C303 Rh1 -46.0(10)
C310 C302 C303 Rh1 136.5(7)
N1 Rh1 C303 C304 90.4(6)
N2 Rh1 C303 C304 -88.7(6)
C203 Rh1 C303 C304 -2.4(10)
C104 Rh1 C303 C304 -179.8(5)
C103 Rh1 C303 C304 -177.8(6)
C204 Rh1 C303 C304 -0.3(7)
N1 Rh1 C303 C302 -149.6(6)
N2 Rh1 C303 C302 31.2(6)
C203 Rh1 C303 C302 117.6(8)
C104 Rh1 C303 C302 -59.8(7)
C103 Rh1 C303 C302 -57.9(7)
C204 Rh1 C303 C302 119.6(6)
C304 Rh1 C303 C302 120.0(9)
C302 C303 C304 C305 1.3(14)
Rh1 C303 C304 C305 109.5(9)
C302 C303 C304 Rh1 -108.2(8)
N1 Rh1 C304 C303 -89.3(6)
N2 Rh1 C304 C303 89.6(5)
C203 Rh1 C304 C303 178.8(5)
C104 Rh1 C304 C303 0.5(11)
C103 Rh1 C304 C303 2.4(7)
C204 Rh1 C304 C303 179.7(6)
N1 Rh1 C304 C305 150.4(7)
N2 Rh1 C304 C305 -30.7(7)
C203 Rh1 C304 C305 58.5(7)
C104 Rh1 C304 C305 -119.8(9)
C103 Rh1 C304 C305 -117.8(7)
C204 Rh1 C304 C305 59.4(7)
C303 Rh1 C304 C305 -120.3(9)
C303 C304 C305 C311 139.6(9)
Rh1 C304 C305 C311 -135.1(7)
C303 C304 C305 C306 -41.7(14)
Rh1 C304 C305 C306 43.7(11)
C311 C305 C306 C314 -2.8(14)
C304 C305 C306 C314 178.4(9)
C311 C305 C306 C300 -177.9(8)
C304 C305 C306 C300 3.3(14)
C301 C300 C306 C314 -111.7(10)
N2 C300 C306 C314 124.1(9)
C301 C300 C306 C305 63.4(11)
N2 C300 C306 C305 -60.7(11)
C302 C301 C307 C308 -1.4(15)
C300 C301 C307 C308 -178.9(9)
C301 C307 C308 C309 1.7(15)
C307 C308 C309 C310 -0.8(16)
C308 C309 C310 C302 -0.5(16)
C301 C302 C310 C309 0.9(14)
C303 C302 C310 C309 178.5(8)
C306 C305 C311 C312 2.9(13)
C304 C305 C311 C312 -178.2(8)
C305 C311 C312 C313 -1.9(15)
C311 C312 C313 C314 0.7(16)
C305 C306 C314 C313 1.7(15)
C300 C306 C314 C313 176.9(9)
C312 C313 C314 C306 -0.6(16)
C500 N3 C400 C406 -68.5(8)
Rh2 N3 C400 C406 63.6(8)
C500 N3 C400 C401 167.3(7)
Rh2 N3 C400 C401 -60.7(8)
N3 C400 C401 C407 -123.2(9)
C406 C400 C401 C407 108.6(9)
N3 C400 C401 C402 58.1(11)
C406 C400 C401 C402 -70.1(10)
C407 C401 C402 C410 0.3(12)
C400 C401 C402 C410 179.0(8)
C407 C401 C402 C403 -178.0(8)
C400 C401 C402 C403 0.7(12)
C410 C402 C403 C404 -137.4(9)
C401 C402 C403 C404 40.9(13)
C410 C402 C403 Rh2 136.9(7)
C401 C402 C403 Rh2 -44.8(10)
N3 Rh2 C403 C404 -88.7(5)
N4 Rh2 C403 C404 92.1(5)
C503 Rh2 C403 C404 4.2(7)
C504 Rh2 C403 C404 11.7(16)
C603 Rh2 C403 C404 -179.3(6)
C604 Rh2 C403 C404 178.8(5)
N3 Rh2 C403 C402 31.9(6)
N4 Rh2 C403 C402 -147.3(6)
C404 Rh2 C403 C402 120.6(8)
C503 Rh2 C403 C402 124.8(6)
C504 Rh2 C403 C402 132.3(13)
C603 Rh2 C403 C402 -58.7(6)
C604 Rh2 C403 C402 -60.6(7)
C402 C403 C404 C405 -1.1(14)
Rh2 C403 C404 C405 109.4(8)
C402 C403 C404 Rh2 -110.5(8)
N3 Rh2 C404 C403 91.8(5)
N4 Rh2 C404 C403 -87.2(5)
C503 Rh2 C404 C403 -176.7(5)
C504 Rh2 C404 C403 -176.4(5)
C603 Rh2 C404 C403 0.8(6)
C604 Rh2 C404 C403 -2.4(10)
N3 Rh2 C404 C405 -27.9(6)
N4 Rh2 C404 C405 153.1(6)
C403 Rh2 C404 C405 -119.7(8)
C503 Rh2 C404 C405 63.6(6)
C504 Rh2 C404 C405 63.9(8)
C603 Rh2 C404 C405 -118.9(6)
C604 Rh2 C404 C405 -122.1(8)
C403 C404 C405 C411 142.7(9)
Rh2 C404 C405 C411 -133.8(7)
C403 C404 C405 C406 -37.9(13)
Rh2 C404 C405 C406 45.6(10)
C411 C405 C406 C414 -4.8(13)
C404 C405 C406 C414 175.8(8)
C411 C405 C406 C400 174.0(8)
C404 C405 C406 C400 -5.4(13)
N3 C400 C406 C405 -55.0(10)
C401 C400 C406 C405 73.1(10)
N3 C400 C406 C414 123.8(9)
C401 C400 C406 C414 -108.1(9)
C402 C401 C407 C408 2.3(14)
C400 C401 C407 C408 -176.4(9)
C401 C407 C408 C409 -3.4(15)
C407 C408 C409 C410 1.7(14)
C408 C409 C410 C402 0.9(13)
C401 C402 C410 C409 -1.9(13)
C403 C402 C410 C409 176.3(8)
C406 C405 C411 C412 3.9(14)
C404 C405 C411 C412 -176.7(8)
C405 C411 C412 C413 -1.0(14)
C411 C412 C413 C414 -0.8(14)
C412 C413 C414 C406 -0.4(15)
C405 C406 C414 C413 3.2(13)
C400 C406 C414 C413 -175.6(9)
C400 N3 C500 C501 73.4(9)
Rh2 N3 C500 C501 -59.5(9)
C400 N3 C500 C506 -163.1(7)
Rh2 N3 C500 C506 64.0(8)
N3 C500 C501 C502 54.6(11)
C506 C500 C501 C502 -72.2(9)
N3 C500 C501 C507 -125.0(8)
C506 C500 C501 C507 108.2(9)
C507 C501 C502 C510 -0.5(12)
C500 C501 C502 C510 180.0(8)
C507 C501 C502 C503 -177.1(7)
C500 C501 C502 C503 3.4(12)
C510 C502 C503 C504 -133.7(8)
C501 C502 C503 C504 43.0(12)
C510 C502 C503 Rh2 140.4(7)
C501 C502 C503 Rh2 -43.0(10)
N3 Rh2 C503 C504 -90.3(5)
N4 Rh2 C503 C504 89.8(5)
C403 Rh2 C503 C504 177.1(5)
C404 Rh2 C503 C504 179.7(5)
C603 Rh2 C503 C504 4.2(9)
C604 Rh2 C503 C504 2.5(6)
N3 Rh2 C503 C502 28.4(7)
N4 Rh2 C503 C502 -151.6(7)
C403 Rh2 C503 C502 -64.3(8)
C404 Rh2 C503 C502 -61.7(7)
C504 Rh2 C503 C502 118.6(9)
C603 Rh2 C503 C502 122.8(7)
C604 Rh2 C503 C502 121.1(6)
C502 C503 C504 C505 -3.5(13)
Rh2 C503 C504 C505 109.1(8)
C502 C503 C504 Rh2 -112.6(8)
N3 Rh2 C504 C505 -27.4(7)
N4 Rh2 C504 C505 152.1(7)
C403 Rh2 C504 C505 -127.7(13)
C404 Rh2 C504 C505 -118.5(6)
C503 Rh2 C504 C505 -118.1(9)
C603 Rh2 C504 C505 64.1(7)
C604 Rh2 C504 C505 64.1(7)
N3 Rh2 C504 C503 90.8(5)
N4 Rh2 C504 C503 -89.8(5)
C403 Rh2 C504 C503 -9.6(17)
C404 Rh2 C504 C503 -0.4(7)
C603 Rh2 C504 C503 -177.8(5)
C604 Rh2 C504 C503 -177.7(6)
C503 C504 C505 C506 -42.8(13)
Rh2 C504 C505 C506 39.5(11)
C503 C504 C505 C511 140.9(8)
Rh2 C504 C505 C511 -136.8(7)
C511 C505 C506 C514 -3.0(13)
C504 C505 C506 C514 -179.2(8)
C511 C505 C506 C500 -179.7(8)
C504 C505 C506 C500 4.1(13)
N3 C500 C506 C505 -62.9(11)
C501 C500 C506 C505 66.7(10)
N3 C500 C506 C514 120.5(8)
C501 C500 C506 C514 -109.9(9)
C502 C501 C507 C508 2.6(12)
C500 C501 C507 C508 -177.9(8)
C501 C507 C508 C509 -3.5(14)
C507 C508 C509 C510 2.3(14)
C508 C509 C510 C502 -0.2(13)
C501 C502 C510 C509 -0.7(12)
C503 C502 C510 C509 175.9(8)
C506 C505 C511 C512 1.5(14)
C504 C505 C511 C512 177.9(8)
C505 C511 C512 C513 2.2(15)
C511 C512 C513 C514 -4.3(16)
C512 C513 C514 C506 2.7(15)
C505 C506 C514 C513 1.0(13)
C500 C506 C514 C513 177.7(8)
Rh2 N4 C600 C601 -59.1(10)
Rh2 N4 C600 C606 65.2(9)
N4 C600 C601 C607 -123.0(10)
C606 C600 C601 C607 114.3(11)
N4 C600 C601 C602 60.0(12)
C606 C600 C601 C602 -62.8(12)
C607 C601 C602 C610 0.7(14)
C600 C601 C602 C610 177.8(9)
C607 C601 C602 C603 -177.5(9)
C600 C601 C602 C603 -0.5(14)
C610 C602 C603 C604 -137.9(10)
C601 C602 C603 C604 40.3(14)
C610 C602 C603 Rh2 134.7(7)
C601 C602 C603 Rh2 -47.1(10)
N3 Rh2 C603 C604 91.9(6)
N4 Rh2 C603 C604 -88.7(6)
C403 Rh2 C603 C604 -177.0(6)
C404 Rh2 C603 C604 -177.5(5)
C503 Rh2 C603 C604 -2.7(10)
C504 Rh2 C603 C604 0.1(7)
N3 Rh2 C603 C602 -144.4(7)
N4 Rh2 C603 C602 35.0(7)
C403 Rh2 C603 C602 -53.4(7)
C404 Rh2 C603 C602 -53.9(8)
C503 Rh2 C603 C602 120.9(7)
C504 Rh2 C603 C602 123.7(7)
C604 Rh2 C603 C602 123.7(10)
C602 C603 C604 C605 -1.6(14)
Rh2 C603 C604 C605 106.8(8)
C602 C603 C604 Rh2 -108.4(9)
N3 Rh2 C604 C603 -88.9(6)
N4 Rh2 C604 C603 90.1(6)
C403 Rh2 C604 C603 3.2(7)
C404 Rh2 C604 C603 4.9(11)
C503 Rh2 C604 C603 178.5(5)
C504 Rh2 C604 C603 -179.9(6)
N3 Rh2 C604 C605 152.1(7)
N4 Rh2 C604 C605 -28.8(7)
C403 Rh2 C604 C605 -115.7(7)
C404 Rh2 C604 C605 -114.0(8)
C503 Rh2 C604 C605 59.6(8)
C504 Rh2 C604 C605 61.1(7)
C603 Rh2 C604 C605 -119.0(10)
C603 C604 C605 C606 -41.8(15)
Rh2 C604 C605 C606 41.0(12)
C603 C604 C605 C611 143.6(9)
Rh2 C604 C605 C611 -133.5(7)
C611 C605 C606 C614 -2.3(15)
C604 C605 C606 C614 -176.8(9)
C611 C605 C606 C600 -179.8(8)
C604 C605 C606 C600 5.7(15)
N4 C600 C606 C605 -64.6(11)
C601 C600 C606 C605 60.0(12)
N4 C600 C606 C614 117.7(9)
C601 C600 C606 C614 -117.7(10)
C602 C601 C607 C608 0.5(16)
C600 C601 C607 C608 -176.6(10)
C601 C607 C608 C609 -1.2(16)
C607 C608 C609 C610 0.6(16)
C608 C609 C610 C602 0.7(15)
C601 C602 C610 C609 -1.4(14)
C603 C602 C610 C609 176.9(9)
C606 C605 C611 C612 2.6(14)
C604 C605 C611 C612 177.5(9)
C605 C611 C612 C613 -2.0(16)
C611 C612 C613 C614 1.0(19)
C612 C613 C614 C606 -0.6(17)
C605 C606 C614 C613 1.3(16)
C600 C606 C614 C613 178.9(9)
C701 O2 C700 C703 5(3)
C700 O2 C701 C702 28(3)
O2 C701 C702 C703 -42(3)
O2 C700 C703 C702 -31(4)
C701 C702 C703 C700 48(4)
C803 O1 C800 C801 -4(3)
O1 C800 C801 C802 23(3)
C800 C801 C802 C803 -29(2)
C800 O1 C803 C802 -18(3)
C801 C802 C803 O1 30(3)
C900 C901 C902 C903 -153(4)
C901 C902 C903 C904 171(4)
C902 C903 C904 C905 159(3)
